data_4037333
loop_
_publ_author_name
'Wang, Jia'
'Zhu, Hai-Tao'
'Chen, Si'
'Xia, Yu'
'Jin, Dong-Po'
'Qiu, Yi-Feng'
'Li, Ying-Xiu'
'Liang, Yong-Min'

_publ_section_title
;
 Electrophilic Cyclization of Aryl Propargylic Alcohols: Synthesis of
 Dihalogenated 6,9-Dihydropyrido[1,2-a]indoles via a Cascade
 Iodocyclization.
;
_journal_issue 22
_journal_name_full 'The Journal of organic chemistry'
_journal_page_first 10975
_journal_page_last 10986
_journal_paper_doi 10.1021/acs.joc.6b02013
_journal_volume 81
_journal_year 2016
_chemical_formula_moiety 'C25 H19 Br I N'
_chemical_formula_sum 'C25 H19 Br I N'
_chemical_formula_weight 540.22
_space_group_crystal_system monoclinic
_space_group_IT_number 14
_space_group_name_Hall '-P 2ybc'
_space_group_name_H-M_alt 'P 1 21/c 1'
_atom_sites_solution_hydrogens geom
_atom_sites_solution_primary direct
_atom_sites_solution_secondary difmap
_audit_creation_date 2016-03-02
_audit_creation_method
;
Olex2 1.2
(compiled 2016.02.19 svn.r3266 for OlexSys, GUI svn.r5155)
;
_cell_angle_alpha 90.00
_cell_angle_beta 90.132(5)
_cell_angle_gamma 90.00
_cell_formula_units_Z 4
_cell_length_a 10.8314(6)
_cell_length_b 12.0828(5)
_cell_length_c 15.5269(6)
_cell_measurement_reflns_used 2379
_cell_measurement_temperature 293(2)
_cell_measurement_theta_max 26.7490
_cell_measurement_theta_min 3.6070
_cell_volume 2032.06(16)
_computing_cell_refinement
;
CrysAlisPro, Agilent Technologies,
Version 1.171.37.35 (release 13-08-2014 CrysAlis171 .NET)
(compiled Aug 13 2014,18:06:01)
;
_computing_data_collection
;
CrysAlisPro, Agilent Technologies,
Version 1.171.37.35 (release 13-08-2014 CrysAlis171 .NET)
(compiled Aug 13 2014,18:06:01)
;
_computing_data_reduction
;
CrysAlisPro, Agilent Technologies,
Version 1.171.37.35 (release 13-08-2014 CrysAlis171 .NET)
(compiled Aug 13 2014,18:06:01)
;
_computing_molecular_graphics 'Olex2 (Dolomanov et al., 2009)'
_computing_publication_material 'Olex2 (Dolomanov et al., 2009)'
_computing_structure_refinement 'ShelXL (Sheldrick, 2015)'
_computing_structure_solution 'ShelXS (Sheldrick, 2008)'
_diffrn_ambient_temperature 293(2)
_diffrn_detector 'CCD plate'
_diffrn_detector_area_resol_mean 16.0733
_diffrn_detector_type Eos
_diffrn_measured_fraction_theta_full 0.870
_diffrn_measured_fraction_theta_max 0.870
_diffrn_measurement_details
;
#__ type_ start__ end____ width___ exp.time_
  1 omega  -20.00    6.40   1.2000    2.0000
omega____ theta____ kappa____ phi______ frames
    -      -17.3041  -38.0000  120.0000 22

#__ type_ start__ end____ width___ exp.time_
  2 omega  -39.00   48.60   1.2000    2.0000
omega____ theta____ kappa____ phi______ frames
    -       20.7416  -77.0000  -90.0000 73

#__ type_ start__ end____ width___ exp.time_
  3 omega   42.00   79.20   1.2000    2.0000
omega____ theta____ kappa____ phi______ frames
    -       20.7416  178.0000 -150.0000 31

#__ type_ start__ end____ width___ exp.time_
  4 omega  -11.00   88.60   1.2000    2.0000
omega____ theta____ kappa____ phi______ frames
    -       20.5854   19.0000   90.0000 83
;
_diffrn_measurement_device 'four-circle diffractometer'
_diffrn_measurement_device_type 'SuperNova, Dual, Cu at zero, Eos'
_diffrn_measurement_method '\w scans'
_diffrn_orient_matrix_UB_11 -0.0416427000
_diffrn_orient_matrix_UB_12 0.0439865000
_diffrn_orient_matrix_UB_13 -0.0084602000
_diffrn_orient_matrix_UB_21 0.0294250000
_diffrn_orient_matrix_UB_22 0.0097933000
_diffrn_orient_matrix_UB_23 -0.0400278000
_diffrn_orient_matrix_UB_31 -0.0410795000
_diffrn_orient_matrix_UB_32 -0.0376534000
_diffrn_orient_matrix_UB_33 -0.0202987000
_diffrn_radiation_monochromator mirror
_diffrn_radiation_probe x-ray
_diffrn_radiation_type MoK\a
_diffrn_radiation_wavelength 0.71073
_diffrn_reflns_av_R_equivalents 0.0364
_diffrn_reflns_av_unetI/netI 0.0593
_diffrn_reflns_limit_h_max 14
_diffrn_reflns_limit_h_min -14
_diffrn_reflns_limit_k_max 15
_diffrn_reflns_limit_k_min -14
_diffrn_reflns_limit_l_max 20
_diffrn_reflns_limit_l_min -21
_diffrn_reflns_number 9864
_diffrn_reflns_theta_full 28.93
_diffrn_reflns_theta_max 28.93
_diffrn_reflns_theta_min 3.37
_diffrn_source 'SuperNova (Mo) X-ray Source'
_exptl_absorpt_coefficient_mu 3.553
_exptl_absorpt_correction_T_max 1.00000
_exptl_absorpt_correction_T_min 0.61206
_exptl_absorpt_correction_type multi-scan
_exptl_absorpt_process_details
;
CrysAlisPro, Agilent Technologies,
Version 1.171.37.35 (release 13-08-2014 CrysAlis171 .NET)
(compiled Aug 13 2014,18:06:01)
Empirical absorption correction using spherical harmonics,
 implemented in SCALE3 ABSPACK scaling algorithm.
;
_exptl_crystal_colour 'clear light colourless'
_exptl_crystal_colour_lustre clear
_exptl_crystal_colour_modifier light
_exptl_crystal_colour_primary colourless
_exptl_crystal_density_diffrn 1.766
_exptl_crystal_density_method 'not measured'
_exptl_crystal_description block
_exptl_crystal_F_000 1056
_exptl_crystal_size_max 0.27
_exptl_crystal_size_mid 0.25
_exptl_crystal_size_min 0.24
_refine_diff_density_max 0.454
_refine_diff_density_min -1.030
_refine_diff_density_rms 0.099
_refine_ls_extinction_method none
_refine_ls_goodness_of_fit_ref 1.041
_refine_ls_hydrogen_treatment constr
_refine_ls_matrix_type full
_refine_ls_number_parameters 254
_refine_ls_number_reflns 4671
_refine_ls_number_restraints 0
_refine_ls_restrained_S_all 1.041
_refine_ls_R_factor_all 0.0809
_refine_ls_R_factor_gt 0.0454
_refine_ls_shift/su_max 0.001
_refine_ls_shift/su_mean 0.000
_refine_ls_structure_factor_coef Fsqd
_refine_ls_weighting_details 'calc w=1/[\s^2^(Fo^2^)+(0.0358P)^2^+0.7217P] where P=(Fo^2^+2Fc^2^)/3'
_refine_ls_weighting_scheme calc
_refine_ls_wR_factor_gt 0.0877
_refine_ls_wR_factor_ref 0.1054
_reflns_number_gt 3101
_reflns_number_total 4671
_reflns_threshold_expression >2sigma(I)
_cod_data_source_file jo6b02013_si_002.cif
_cod_data_source_block wangjia0301
_cod_original_cell_volume 2032.06(17)
_cod_database_code 4037333
_reflns_odcompleteness_completeness 99.56
_reflns_odcompleteness_iscentric 1
_reflns_odcompleteness_theta 26.32
_olex2_refinement_description
;
1. Fixed Uiso
 At 1.2 times of:
  All C(H) groups, All C(H,H) groups
 At 1.5 times of:
  All C(H,H,H) groups
2.a Secondary CH2 refined with riding coordinates:
 C12(H12A,H12B)
2.b Aromatic/amide H refined with riding coordinates:
 C14(H14), C19(H19), C6(H6), C3(H3), C22(H22), C5(H5), C23(H23), C21(H21),
 C15(H15), C17(H17), C20(H20), C16(H16), C18(H18), C4(H4)
2.c Idealised Me refined as rotating group:
 C25(H25A,H25B,H25C)
;
_olex2_date_sample_data_collection 2016-03-01
_olex2_submission_special_instructions 'No special instructions were received'

loop_
_space_group_symop_id
_space_group_symop_operation_xyz
1 'x, y, z'
2 '-x, y+1/2, -z+1/2'
3 '-x, -y, -z'
4 'x, -y-1/2, z-1/2'

loop_
_atom_site_label
_atom_site_type_symbol
_atom_site_fract_x
_atom_site_fract_y
_atom_site_fract_z
_atom_site_U_iso_or_equiv
_atom_site_adp_type
_atom_site_occupancy
_atom_site_calc_flag
_atom_site_refinement_flags_posn
I1 I 0.38091(4) 0.74683(3) 0.12028(2) 0.05458(14) Uani 1 d .
Br1 Br 0.62923(5) 0.63209(4) 0.00959(4) 0.04997(16) Uani 1 d .
C11 C 0.4749(4) 0.6581(3) -0.0468(3) 0.0339(10) Uani 1 d .
C9 C 0.2635(4) 0.7386(3) -0.0649(3) 0.0304(10) Uani 1 d .
C24 C 0.2826(4) 0.8561(3) -0.1042(3) 0.0341(10) Uani 1 d .
C7 C 0.3171(4) 0.5267(3) -0.2317(3) 0.0318(10) Uani 1 d .
C10 C 0.3804(4) 0.7078(3) -0.0110(3) 0.0318(10) Uani 1 d .
C8 C 0.2488(4) 0.6533(3) -0.1368(3) 0.0317(10) Uani 1 d .
C12 C 0.4762(4) 0.6165(4) -0.1373(3) 0.0378(11) Uani 1 d .
H12A H 0.5174 0.6698 -0.1740 0.045 Uiso 1 calc R
H12B H 0.5217 0.5475 -0.1399 0.045 Uiso 1 calc R
C13 C 0.1478(4) 0.7346(3) -0.0077(3) 0.0314(10) Uani 1 d .
N11 N 0.3527(3) 0.5992(3) -0.1675(2) 0.0323(8) Uani 1 d .
C1 C 0.1466(4) 0.6189(3) -0.1822(3) 0.0360(10) Uani 1 d .
C14 C 0.0759(5) 0.8253(4) 0.0095(3) 0.0434(12) Uani 1 d .
H14 H 0.0970 0.8933 -0.0143 0.052 Uiso 1 calc R
C19 C 0.2428(4) 0.8799(4) -0.1874(3) 0.0419(11) Uani 1 d .
H19 H 0.2088 0.8239 -0.2210 0.050 Uiso 1 calc R
C2 C 0.1895(4) 0.5369(3) -0.2423(3) 0.0343(10) Uani 1 d .
C25 C 0.0141(4) 0.6599(4) -0.1789(3) 0.0474(12) Uani 1 d .
H25A H -0.0246 0.6330 -0.1275 0.071 Uiso 1 calc GR
H25B H -0.0301 0.6331 -0.2284 0.071 Uiso 1 calc GR
H25C H 0.0135 0.7393 -0.1789 0.071 Uiso 1 calc GR
C6 C 0.3888(5) 0.4545(3) -0.2805(3) 0.0410(11) Uani 1 d .
H6 H 0.4736 0.4485 -0.2722 0.049 Uiso 1 calc R
C3 C 0.1316(5) 0.4711(4) -0.3047(3) 0.0440(12) Uani 1 d .
H3 H 0.0466 0.4754 -0.3129 0.053 Uiso 1 calc R
C22 C 0.3416(5) 1.0479(4) -0.0901(4) 0.0496(13) Uani 1 d .
H22 H 0.3752 1.1043 -0.0567 0.059 Uiso 1 calc R
C5 C 0.3278(5) 0.3923(4) -0.3418(3) 0.0481(13) Uani 1 d .
H5 H 0.3728 0.3438 -0.3760 0.058 Uiso 1 calc R
C23 C 0.3313(5) 0.9418(3) -0.0565(3) 0.0463(13) Uani 1 d .
H23 H 0.3579 0.9283 -0.0004 0.056 Uiso 1 calc R
C21 C 0.3027(5) 1.0698(4) -0.1721(4) 0.0496(14) Uani 1 d .
H21 H 0.3097 1.1409 -0.1945 0.060 Uiso 1 calc R
C15 C -0.0271(5) 0.8179(4) 0.0614(3) 0.0510(13) Uani 1 d .
H15 H -0.0743 0.8806 0.0721 0.061 Uiso 1 calc R
C17 C 0.0113(5) 0.6268(4) 0.0801(3) 0.0572(15) Uani 1 d .
H17 H -0.0106 0.5588 0.1036 0.069 Uiso 1 calc R
C20 C 0.2532(5) 0.9862(4) -0.2211(4) 0.0509(13) Uani 1 d .
H20 H 0.2265 1.0007 -0.2770 0.061 Uiso 1 calc R
C16 C -0.0602(5) 0.7181(5) 0.0975(3) 0.0560(14) Uani 1 d .
H16 H -0.1293 0.7126 0.1327 0.067 Uiso 1 calc R
C18 C 0.1140(5) 0.6335(4) 0.0291(3) 0.0464(13) Uani 1 d .
H18 H 0.1613 0.5707 0.0189 0.056 Uiso 1 calc R
C4 C 0.2013(6) 0.4001(4) -0.3539(3) 0.0538(14) Uani 1 d .
H4 H 0.1631 0.3569 -0.3957 0.065 Uiso 1 calc R

loop_
_atom_site_aniso_label
_atom_site_aniso_U_11
_atom_site_aniso_U_22
_atom_site_aniso_U_33
_atom_site_aniso_U_23
_atom_site_aniso_U_13
_atom_site_aniso_U_12
I1 0.0606(3) 0.0699(3) 0.03314(18) -0.00748(16) -0.00010(16) -0.00630(19)
Br1 0.0426(3) 0.0472(3) 0.0600(3) -0.0015(2) -0.0152(3) 0.0047(2)
C11 0.034(3) 0.028(2) 0.039(2) 0.0010(19) -0.004(2) -0.006(2)
C9 0.030(2) 0.028(2) 0.034(2) -0.0046(18) 0.0032(19) 0.0001(19)
C24 0.033(3) 0.028(2) 0.042(3) 0.001(2) 0.010(2) 0.005(2)
C7 0.038(3) 0.025(2) 0.033(2) -0.0008(18) -0.001(2) -0.001(2)
C10 0.034(3) 0.032(2) 0.030(2) -0.0002(19) -0.0019(19) -0.005(2)
C8 0.033(3) 0.027(2) 0.035(2) -0.0029(18) 0.002(2) -0.0002(19)
C12 0.028(3) 0.040(2) 0.046(3) -0.003(2) 0.004(2) -0.001(2)
C13 0.029(2) 0.032(2) 0.033(2) -0.0071(18) 0.0058(19) -0.0031(19)
N11 0.031(2) 0.0317(18) 0.035(2) -0.0075(16) 0.0021(17) 0.0016(17)
C1 0.033(3) 0.035(2) 0.040(3) 0.001(2) 0.002(2) -0.004(2)
C14 0.040(3) 0.041(2) 0.050(3) -0.002(2) 0.006(2) -0.001(2)
C19 0.042(3) 0.042(2) 0.042(3) 0.001(2) 0.005(2) 0.000(2)
C2 0.038(3) 0.032(2) 0.033(2) 0.001(2) 0.001(2) -0.002(2)
C25 0.037(3) 0.052(3) 0.053(3) -0.005(3) -0.003(2) -0.002(2)
C6 0.041(3) 0.041(2) 0.041(3) -0.003(2) 0.004(2) 0.001(2)
C3 0.044(3) 0.047(3) 0.041(3) 0.000(2) -0.001(2) -0.004(2)
C22 0.054(4) 0.031(2) 0.064(4) -0.003(2) 0.013(3) -0.008(2)
C5 0.060(4) 0.043(3) 0.041(3) -0.011(2) 0.008(3) 0.003(3)
C23 0.057(4) 0.036(2) 0.046(3) -0.002(2) 0.004(3) 0.000(2)
C21 0.048(3) 0.033(2) 0.068(4) 0.015(3) 0.023(3) 0.010(2)
C15 0.042(3) 0.055(3) 0.056(3) -0.008(3) 0.015(3) 0.005(3)
C17 0.060(4) 0.055(3) 0.056(3) 0.007(3) 0.020(3) -0.015(3)
C20 0.050(3) 0.051(3) 0.052(3) 0.020(3) 0.010(3) 0.013(3)
C16 0.037(3) 0.082(4) 0.049(3) -0.006(3) 0.011(3) -0.007(3)
C18 0.043(3) 0.043(3) 0.053(3) -0.005(2) 0.013(3) -0.005(2)
C4 0.072(4) 0.049(3) 0.041(3) -0.014(2) -0.004(3) -0.013(3)

loop_
_atom_type_symbol
_atom_type_description
_atom_type_scat_dispersion_real
_atom_type_scat_dispersion_imag
_atom_type_scat_source
C C 0.0033 0.0016 'International Tables Vol C Tables 4.2.6.8 and 6.1.1.4'
H H 0.0000 0.0000 'International Tables Vol C Tables 4.2.6.8 and 6.1.1.4'
Br Br -0.2901 2.4595 'International Tables Vol C Tables 4.2.6.8 and 6.1.1.4'
I I -0.4742 1.8119 'International Tables Vol C Tables 4.2.6.8 and 6.1.1.4'
N N 0.0061 0.0033 'International Tables Vol C Tables 4.2.6.8 and 6.1.1.4'

loop_
_geom_angle_atom_site_label_1
_geom_angle_atom_site_label_2
_geom_angle_atom_site_label_3
_geom_angle
C10 C11 Br1 124.3(3)
C10 C11 C12 124.2(4)
C12 C11 Br1 111.5(3)
C24 C9 C10 108.6(3)
C8 C9 C24 110.0(3)
C8 C9 C10 108.3(3)
C8 C9 C13 108.5(3)
C13 C9 C24 111.3(3)
C13 C9 C10 110.1(3)
C19 C24 C9 120.7(4)
C23 C24 C9 121.7(4)
C23 C24 C19 117.5(4)
N11 C7 C2 107.7(4)
N11 C7 C6 129.4(4)
C6 C7 C2 123.0(4)
C11 C10 I1 121.0(3)
C11 C10 C9 121.0(4)
C9 C10 I1 118.0(3)
N11 C8 C9 119.1(4)
C1 C8 C9 131.4(4)
C1 C8 N11 109.5(4)
N11 C12 C11 110.3(4)
C14 C13 C9 123.5(4)
C14 C13 C18 118.0(4)
C18 C13 C9 118.5(4)
C7 N11 C8 108.8(4)
C7 N11 C12 126.1(4)
C8 N11 C12 125.2(3)
C8 C1 C2 106.3(4)
C8 C1 C25 130.0(4)
C2 C1 C25 123.6(4)
C13 C14 C15 121.5(5)
C24 C19 C20 121.0(5)
C7 C2 C1 107.8(4)
C7 C2 C3 118.2(4)
C3 C2 C1 134.0(5)
C5 C6 C7 116.7(5)
C4 C3 C2 119.5(5)
C21 C22 C23 120.3(5)
C6 C5 C4 121.9(5)
C24 C23 C22 121.5(5)
C22 C21 C20 119.5(4)
C16 C15 C14 120.4(5)
C18 C17 C16 121.6(5)
C21 C20 C19 120.1(5)
C17 C16 C15 118.4(5)
C17 C18 C13 120.1(5)
C3 C4 C5 120.8(5)

loop_
_geom_bond_atom_site_label_1
_geom_bond_atom_site_label_2
_geom_bond_distance
I1 C10 2.093(4)
Br1 C11 1.911(4)
C11 C10 1.312(6)
C11 C12 1.492(6)
C9 C24 1.559(5)
C9 C10 1.560(6)
C9 C8 1.527(5)
C9 C13 1.539(6)
C24 C19 1.391(6)
C24 C23 1.378(6)
C7 N11 1.381(5)
C7 C2 1.397(6)
C7 C6 1.394(6)
C8 N11 1.387(5)
C8 C1 1.376(6)
C12 N11 1.432(5)
C13 C14 1.370(6)
C13 C18 1.398(6)
C1 C2 1.438(6)
C1 C25 1.519(6)
C14 C15 1.381(7)
C19 C20 1.392(6)
C2 C3 1.401(6)
C6 C5 1.380(6)
C3 C4 1.375(7)
C22 C23 1.389(6)
C22 C21 1.365(7)
C5 C4 1.385(7)
C21 C20 1.374(7)
C15 C16 1.377(7)
C17 C16 1.375(7)
C17 C18 1.370(7)
